data_7160423
loop_
_publ_author_name
'Li, Qiuyun'
'Du, Tianyu'
'Feng, Xue'
'Zhang, Fan'
'Wang, Wei'
'Han, Zhongfei'
'Zhu, Yannan'
'Yan, Kelu'
'Hao, Wen-Juan'
'Jiang, Bo'

_publ_section_title
;
 Base-mediated synthesis of ring-fluorinated
 imidazo[1,2-<i>a</i>]pyridines <i>via</i> sequential C-F substitutions.
;
_journal_issue 15
_journal_name_full 'Organic &amp; biomolecular chemistry'
_journal_page_first 3553
_journal_page_last 3557
_journal_paper_doi 10.1039/d5ob00035a
_journal_volume 23
_journal_year 2025
_chemical_formula_sum 'C28 H20 F N3 S'
_chemical_formula_weight 449.53
_space_group_IT_number 14
_space_group_name_Hall '-P 2yn'
_space_group_name_H-M_alt 'P 1 21/n 1'
_symmetry_cell_setting monoclinic
_symmetry_space_group_name_H-M 'P 1 21/n 1'
_atom_sites_solution_hydrogens geom
_atom_sites_solution_primary direct
_atom_sites_solution_secondary difmap
_audit_block_doi 10.5517/ccdc.csd.cc2ldh8s
_audit_creation_method SHELXL-97
_audit_update_record
;
2024-11-01 deposited with the CCDC.	2025-03-17 downloaded from the CCDC.
;
_cell_angle_alpha 90.00
_cell_angle_beta 92.147(2)
_cell_angle_gamma 90.00
_cell_formula_units_Z 4
_cell_length_a 12.1973(15)
_cell_length_b 8.1592(10)
_cell_length_c 22.874(3)
_cell_measurement_reflns_used 5439
_cell_measurement_temperature 296(2)
_cell_measurement_theta_max 27.28
_cell_measurement_theta_min 2.65
_cell_volume 2274.8(5)
_computing_cell_refinement 'Bruker SMART'
_computing_data_collection 'Bruker SMART'
_computing_data_reduction 'Bruker SAINT'
_computing_molecular_graphics 'Bruker SHELXTL'
_computing_publication_material 'Bruker SHELXTL'
_computing_structure_refinement 'SHELXL-97 (Sheldrick, 1997)'
_computing_structure_solution 'SHELXS-97 (Sheldrick, 1990)'
_diffrn_ambient_temperature 296(2)
_diffrn_measured_fraction_theta_full 0.980
_diffrn_measured_fraction_theta_max 0.981
_diffrn_measurement_device_type 'CCD area detector'
_diffrn_measurement_method 'phi and omega scans'
_diffrn_radiation_monochromator graphite
_diffrn_radiation_source 'fine-focus sealed tube'
_diffrn_radiation_type MoK\a
_diffrn_radiation_wavelength 0.71073
_diffrn_reflns_av_R_equivalents 0.0439
_diffrn_reflns_av_sigmaI/netI 0.0344
_diffrn_reflns_limit_h_max 7
_diffrn_reflns_limit_h_min -16
_diffrn_reflns_limit_k_max 10
_diffrn_reflns_limit_k_min -10
_diffrn_reflns_limit_l_max 29
_diffrn_reflns_limit_l_min -29
_diffrn_reflns_number 13636
_diffrn_reflns_theta_full 27.90
_diffrn_reflns_theta_max 27.90
_diffrn_reflns_theta_min 1.86
_exptl_absorpt_coefficient_mu 0.172
_exptl_absorpt_correction_T_max 0.975
_exptl_absorpt_correction_T_min 0.958
_exptl_absorpt_correction_type multi-scan
_exptl_crystal_colour colourless
_exptl_crystal_density_diffrn 1.313
_exptl_crystal_density_method 'not measured'
_exptl_crystal_description block
_exptl_crystal_F_000 936
_exptl_crystal_size_max 0.32
_exptl_crystal_size_mid 0.21
_exptl_crystal_size_min 0.15
_refine_diff_density_max 0.319
_refine_diff_density_min -0.324
_refine_diff_density_rms 0.057
_refine_ls_extinction_method none
_refine_ls_goodness_of_fit_ref 1.047
_refine_ls_hydrogen_treatment mixed
_refine_ls_matrix_type full
_refine_ls_number_parameters 299
_refine_ls_number_reflns 5324
_refine_ls_number_restraints 0
_refine_ls_restrained_S_all 1.047
_refine_ls_R_factor_all 0.0733
_refine_ls_R_factor_gt 0.0528
_refine_ls_shift/su_max 0.000
_refine_ls_shift/su_mean 0.000
_refine_ls_structure_factor_coef Fsqd
_refine_ls_weighting_details 'calc w=1/[\s^2^(Fo^2^)+(0.0802P)^2^+0.4862P] where P=(Fo^2^+2Fc^2^)/3'
_refine_ls_weighting_scheme calc
_refine_ls_wR_factor_gt 0.1395
_refine_ls_wR_factor_ref 0.1570
_reflns_number_gt 3948
_reflns_number_total 5324
_reflns_threshold_expression >2sigma(I)
_cod_data_source_file d5ob00035a2.cif
_cod_data_source_block 11a
_cod_depositor_comments
;
The following automatic conversions were performed:

data item '_symmetry_cell_setting' value 'Monoclinic' was changed to
'monoclinic' in accordance with the
/home/data/users/saulius/crontab/automatic-downloads/rss-feeds/RSC/lib/dictionaries/cif_core.dic
dictionary named 'cif_core.dic' version 2.4.2 last updated on
2011-04-26.

Automatic conversion script
Id: cif_fix_values 8170 2020-07-09 18:12:32Z antanas 

 Adding full bibliography for 7160423.cif.
;
_cod_original_cell_volume 2274.9(5)
_cod_original_sg_symbol_H-M P2(1)/n
_cod_database_code 7160423

loop_
_symmetry_equiv_pos_as_xyz
'x, y, z'
'-x+1/2, y+1/2, -z+1/2'
'-x, -y, -z'
'x-1/2, -y-1/2, z-1/2'

loop_
_atom_site_label
_atom_site_type_symbol
_atom_site_fract_x
_atom_site_fract_y
_atom_site_fract_z
_atom_site_U_iso_or_equiv
_atom_site_adp_type
_atom_site_occupancy
_atom_site_symmetry_multiplicity
_atom_site_calc_flag
_atom_site_refinement_flags
_atom_site_disorder_assembly
_atom_site_disorder_group
S1 S 0.27966(6) 0.60905(7) 0.22662(2) 0.0674(2) Uani 1 1 d . . .
N1 N 0.19597(12) -0.24602(19) 0.00498(6) 0.0442(3) Uani 1 1 d . . .
N2 N 0.37694(12) -0.29328(19) 0.00002(7) 0.0466(4) Uani 1 1 d . . .
F F 0.01090(9) -0.21118(17) 0.00368(6) 0.0654(4) Uani 1 1 d . . .
C1 C 0.30263(14) -0.2022(2) 0.02211(7) 0.0417(4) Uani 1 1 d . . .
C14 C 0.30522(16) 0.1080(2) 0.03203(8) 0.0475(4) Uani 1 1 d . . .
H14A H 0.3683 0.1237 0.0080 0.057 Uiso 1 1 calc R . .
H14B H 0.2402 0.1065 0.0063 0.057 Uiso 1 1 calc R . .
C24 C 0.31841(15) -0.4088(2) -0.03427(8) 0.0441(4) Uani 1 1 d . . .
C15 C 0.29770(15) 0.2494(2) 0.07401(8) 0.0447(4) Uani 1 1 d . . .
C20 C 0.19700(16) 0.3038(2) 0.09171(9) 0.0532(5) Uani 1 1 d . . .
H20 H 0.1336 0.2637 0.0730 0.064 Uiso 1 1 calc R . .
C23 C 0.20569(15) -0.3820(2) -0.03212(7) 0.0444(4) Uani 1 1 d . . .
C18 C 0.28133(17) 0.4800(2) 0.16455(8) 0.0493(4) Uani 1 1 d . . .
C3 C 0.22841(16) -0.0844(2) 0.11117(8) 0.0479(4) Uani 1 1 d . . .
H3A H 0.2456 -0.1817 0.1341 0.057 Uiso 1 1 calc R . .
H3B H 0.2299 0.0090 0.1374 0.057 Uiso 1 1 calc R . .
C13 C -0.23720(16) 0.1255(3) 0.14992(9) 0.0535(5) Uani 1 1 d . . .
H13 H -0.2609 0.0622 0.1181 0.064 Uiso 1 1 calc R . .
C5 C 0.10601(14) -0.1834(2) 0.03273(8) 0.0470(4) Uani 1 1 d . . .
C4 C 0.11454(15) -0.1016(2) 0.08280(8) 0.0477(4) Uani 1 1 d . . .
C2 C 0.31612(14) -0.0612(2) 0.06444(8) 0.0434(4) Uani 1 1 d . . .
C17 C 0.38260(17) 0.4356(2) 0.14397(9) 0.0549(5) Uani 1 1 d . . .
H17 H 0.4459 0.4832 0.1603 0.066 Uiso 1 1 calc R . .
C7 C -0.04657(16) 0.0399(3) 0.13544(9) 0.0548(5) Uani 1 1 d . . .
C22 C 0.42534(17) -0.0734(3) 0.09404(9) 0.0560(5) Uani 1 1 d . . .
C19 C 0.18774(17) 0.4167(3) 0.13668(9) 0.0562(5) Uani 1 1 d . . .
H19 H 0.1188 0.4497 0.1481 0.067 Uiso 1 1 calc R . .
C8 C -0.12692(16) 0.1294(2) 0.16669(8) 0.0478(4) Uani 1 1 d . . .
C16 C 0.39101(16) 0.3223(2) 0.09972(9) 0.0526(5) Uani 1 1 d . . .
H16 H 0.4599 0.2939 0.0868 0.063 Uiso 1 1 calc R . .
C25 C 0.35783(18) -0.5389(2) -0.06645(9) 0.0547(5) Uani 1 1 d . . .
H25 H 0.4326 -0.5610 -0.0673 0.066 Uiso 1 1 calc R . .
C6 C 0.02343(17) -0.0291(3) 0.10996(9) 0.0539(5) Uani 1 1 d . . .
C26 C 0.2823(2) -0.6342(3) -0.09705(10) 0.0645(6) Uani 1 1 d . . .
H26 H 0.3067 -0.7212 -0.1194 0.077 Uiso 1 1 calc R . .
C28 C 0.12929(18) -0.4774(3) -0.06239(9) 0.0592(5) Uani 1 1 d . . .
H28 H 0.0543 -0.4580 -0.0607 0.071 Uiso 1 1 calc R . .
C27 C 0.1707(2) -0.6034(3) -0.09525(10) 0.0676(6) Uani 1 1 d . . .
H27 H 0.1222 -0.6697 -0.1169 0.081 Uiso 1 1 calc R . .
C9 C -0.09267(19) 0.2225(3) 0.21520(10) 0.0623(5) Uani 1 1 d . . .
H9 H -0.0190 0.2246 0.2272 0.075 Uiso 1 1 calc R . .
C11 C -0.2768(2) 0.3084(3) 0.22773(11) 0.0786(7) Uani 1 1 d . . .
H11 H -0.3273 0.3696 0.2480 0.094 Uiso 1 1 calc R . .
C12 C -0.31167(19) 0.2151(3) 0.18024(11) 0.0679(6) Uani 1 1 d . . .
H12 H -0.3856 0.2129 0.1688 0.082 Uiso 1 1 calc R . .
N3 N 0.50814(18) -0.0785(3) 0.11795(11) 0.0865(7) Uani 1 1 d . . .
C10 C -0.1683(2) 0.3111(3) 0.24508(11) 0.0767(7) Uani 1 1 d . . .
H10 H -0.1456 0.3734 0.2774 0.092 Uiso 1 1 calc R . .
C21 C 0.1390(3) 0.6260(4) 0.24119(14) 0.1000(10) Uani 1 1 d . . .
H21A H 0.1020 0.6859 0.2102 0.150 Uiso 1 1 calc R . .
H21B H 0.1309 0.6828 0.2775 0.150 Uiso 1 1 calc R . .
H21C H 0.1075 0.5185 0.2438 0.150 Uiso 1 1 calc R . .

loop_
_atom_site_aniso_label
_atom_site_aniso_U_11
_atom_site_aniso_U_22
_atom_site_aniso_U_33
_atom_site_aniso_U_23
_atom_site_aniso_U_13
_atom_site_aniso_U_12
S1 0.1014(5) 0.0523(3) 0.0479(3) -0.0058(2) -0.0068(3) -0.0059(3)
N1 0.0398(8) 0.0491(8) 0.0436(8) -0.0039(6) 0.0011(6) 0.0017(6)
N2 0.0431(8) 0.0452(8) 0.0518(8) -0.0029(7) 0.0043(7) 0.0027(7)
F 0.0399(6) 0.0852(9) 0.0706(7) -0.0109(6) -0.0027(5) -0.0013(6)
C1 0.0382(9) 0.0446(10) 0.0423(9) 0.0012(7) 0.0012(7) 0.0007(7)
C14 0.0521(11) 0.0482(10) 0.0424(9) 0.0009(8) 0.0049(8) 0.0005(8)
C24 0.0484(10) 0.0413(9) 0.0430(9) 0.0038(7) 0.0057(7) 0.0001(7)
C15 0.0493(10) 0.0421(9) 0.0427(9) 0.0039(7) 0.0000(8) 0.0001(8)
C20 0.0482(11) 0.0514(11) 0.0587(11) -0.0086(9) -0.0134(9) 0.0058(8)
C23 0.0507(10) 0.0432(9) 0.0394(9) 0.0017(7) 0.0035(7) -0.0008(8)
C18 0.0676(12) 0.0361(9) 0.0438(9) 0.0032(7) -0.0046(9) -0.0032(8)
C3 0.0555(11) 0.0500(10) 0.0383(9) 0.0030(7) 0.0023(8) 0.0052(8)
C13 0.0559(12) 0.0551(11) 0.0496(10) 0.0005(9) 0.0054(9) -0.0002(9)
C5 0.0380(9) 0.0519(10) 0.0512(10) 0.0025(8) 0.0015(8) 0.0011(8)
C4 0.0467(10) 0.0513(11) 0.0457(10) 0.0029(8) 0.0101(8) 0.0020(8)
C2 0.0400(9) 0.0464(10) 0.0437(9) -0.0017(7) -0.0018(7) 0.0038(7)
C17 0.0553(12) 0.0477(11) 0.0610(12) 0.0008(9) -0.0058(9) -0.0144(9)
C7 0.0526(11) 0.0564(11) 0.0563(11) 0.0016(9) 0.0144(9) -0.0040(9)
C22 0.0525(12) 0.0511(11) 0.0637(12) -0.0111(9) -0.0081(10) 0.0070(9)
C19 0.0518(11) 0.0532(11) 0.0633(12) -0.0080(9) -0.0033(9) 0.0084(9)
C8 0.0508(10) 0.0450(10) 0.0486(10) 0.0038(8) 0.0141(8) 0.0003(8)
C16 0.0458(10) 0.0486(11) 0.0638(12) 0.0025(9) 0.0080(9) -0.0077(8)
C25 0.0603(12) 0.0462(10) 0.0584(11) -0.0004(9) 0.0137(9) 0.0044(9)
C6 0.0518(11) 0.0564(11) 0.0544(11) 0.0008(9) 0.0142(9) -0.0019(9)
C26 0.0859(17) 0.0472(11) 0.0612(12) -0.0092(9) 0.0123(11) -0.0020(11)
C28 0.0582(12) 0.0597(12) 0.0593(12) -0.0059(10) -0.0026(10) -0.0069(10)
C27 0.0793(16) 0.0582(13) 0.0649(13) -0.0127(10) -0.0027(12) -0.0153(11)
C9 0.0621(13) 0.0629(13) 0.0617(12) -0.0047(10) 0.0001(10) -0.0017(10)
C11 0.0893(19) 0.0717(16) 0.0760(16) -0.0120(13) 0.0203(14) 0.0266(14)
C12 0.0566(13) 0.0728(15) 0.0748(14) 0.0069(12) 0.0080(11) 0.0143(11)
N3 0.0639(12) 0.0830(15) 0.1098(17) -0.0228(13) -0.0344(12) 0.0142(11)
C10 0.0943(19) 0.0721(16) 0.0638(14) -0.0208(12) 0.0041(13) 0.0086(14)
C21 0.129(3) 0.089(2) 0.0841(19) -0.0363(16) 0.0289(18) -0.0095(18)

loop_
_atom_type_symbol
_atom_type_description
_atom_type_scat_dispersion_real
_atom_type_scat_dispersion_imag
_atom_type_scat_source
C C 0.0033 0.0016 'International Tables Vol C Tables 4.2.6.8 and 6.1.1.4'
H H 0.0000 0.0000 'International Tables Vol C Tables 4.2.6.8 and 6.1.1.4'
N N 0.0061 0.0033 'International Tables Vol C Tables 4.2.6.8 and 6.1.1.4'
F F 0.0171 0.0103 'International Tables Vol C Tables 4.2.6.8 and 6.1.1.4'
S S 0.1246 0.1234 'International Tables Vol C Tables 4.2.6.8 and 6.1.1.4'

loop_
_geom_angle_atom_site_label_1
_geom_angle_atom_site_label_2
_geom_angle_atom_site_label_3
_geom_angle
_geom_angle_site_symmetry_1
_geom_angle_site_symmetry_3
_geom_angle_publ_flag
C21 S1 C18 103.81(12) . . ?
C5 N1 C1 121.62(15) . . ?
C5 N1 C23 130.85(16) . . ?
C1 N1 C23 105.91(14) . . ?
C1 N2 C24 104.81(15) . . ?
N2 C1 N1 113.88(16) . . ?
N2 C1 C2 129.02(16) . . ?
N1 C1 C2 117.08(15) . . ?
C15 C14 C2 112.25(14) . . ?
C25 C24 C23 120.01(18) . . ?
C25 C24 N2 129.11(18) . . ?
C23 C24 N2 110.87(16) . . ?
C20 C15 C16 117.40(18) . . ?
C20 C15 C14 120.62(17) . . ?
C16 C15 C14 121.82(17) . . ?
C15 C20 C19 121.90(18) . . ?
C28 C23 C24 122.79(18) . . ?
C28 C23 N1 132.69(18) . . ?
C24 C23 N1 104.52(15) . . ?
C17 C18 C19 118.38(18) . . ?
C17 C18 S1 117.73(15) . . ?
C19 C18 S1 123.85(16) . . ?
C4 C3 C2 111.11(14) . . ?
C12 C13 C8 120.1(2) . . ?
C4 C5 F 123.64(17) . . ?
C4 C5 N1 122.91(17) . . ?
F C5 N1 113.45(16) . . ?
C5 C4 C6 123.30(18) . . ?
C5 C4 C3 117.17(16) . . ?
C6 C4 C3 119.52(17) . . ?
C22 C2 C1 108.53(15) . . ?
C22 C2 C3 108.03(16) . . ?
C1 C2 C3 106.69(15) . . ?
C22 C2 C14 109.59(16) . . ?
C1 C2 C14 111.23(14) . . ?
C3 C2 C14 112.61(14) . . ?
C16 C17 C18 121.10(18) . . ?
C6 C7 C8 177.1(2) . . ?
N3 C22 C2 177.6(2) . . ?
C18 C19 C20 119.97(19) . . ?
C13 C8 C9 119.43(19) . . ?
C13 C8 C7 121.64(18) . . ?
C9 C8 C7 118.92(19) . . ?
C17 C16 C15 120.93(19) . . ?
C26 C25 C24 117.6(2) . . ?
C7 C6 C4 174.3(2) . . ?
C25 C26 C27 121.5(2) . . ?
C27 C28 C23 116.1(2) . . ?
C28 C27 C26 122.1(2) . . ?
C10 C9 C8 119.7(2) . . ?
C10 C11 C12 120.2(2) . . ?
C13 C12 C11 120.0(2) . . ?
C11 C10 C9 120.5(2) . . ?

loop_
_geom_bond_atom_site_label_1
_geom_bond_atom_site_label_2
_geom_bond_distance
_geom_bond_site_symmetry_2
_geom_bond_publ_flag
S1 C21 1.766(3) . ?
S1 C18 1.7682(19) . ?
N1 C5 1.386(2) . ?
N1 C1 1.391(2) . ?
N1 C23 1.404(2) . ?
N2 C1 1.290(2) . ?
N2 C24 1.404(2) . ?
F C5 1.334(2) . ?
C1 C2 1.509(2) . ?
C14 C15 1.506(3) . ?
C14 C2 1.570(3) . ?
C24 C25 1.388(3) . ?
C24 C23 1.395(3) . ?
C15 C20 1.381(3) . ?
C15 C16 1.394(3) . ?
C20 C19 1.388(3) . ?
C23 C28 1.381(3) . ?
C18 C17 1.386(3) . ?
C18 C19 1.386(3) . ?
C3 C4 1.517(3) . ?
C3 C2 1.552(3) . ?
C13 C12 1.374(3) . ?
C13 C8 1.385(3) . ?
C5 C4 1.327(3) . ?
C4 C6 1.422(3) . ?
C2 C22 1.475(3) . ?
C17 C16 1.378(3) . ?
C7 C6 1.193(3) . ?
C7 C8 1.435(3) . ?
C22 N3 1.131(3) . ?
C8 C9 1.396(3) . ?
C25 C26 1.376(3) . ?
C26 C27 1.387(3) . ?
C28 C27 1.380(3) . ?
C9 C10 1.375(3) . ?
C11 C10 1.367(4) . ?
C11 C12 1.381(4) . ?
